data_7011865
loop_
_publ_author_name
'Fuhr, Olaf'
'Meredith, Anthony'
'Fenske, Dieter'

_publ_section_title
;
 New copper selenium clusters with a sulfur functionalised ligand shell
;
_journal_issue 22
_journal_name_full 'Journal of the Chemical Society, Dalton Transactions'
_journal_page_first 4091
_journal_paper_doi 10.1039/b205057a
_journal_year 2002
_chemical_formula_sum 'C146 H172 Cu20 O24 P2 S2 Se13'
_chemical_formula_weight 4734.18
_space_group_IT_number 2
_symmetry_cell_setting triclinic
_symmetry_space_group_name_Hall '-P 1'
_symmetry_space_group_name_H-M 'P -1'
_atom_sites_solution_hydrogens geom
_atom_sites_solution_primary direct
_atom_sites_solution_secondary difmap
_audit_creation_method SHELXL-97
_cell_angle_alpha 114.47(3)
_cell_angle_beta 103.11(3)
_cell_angle_gamma 101.21(3)
_cell_formula_units_Z 1
_cell_length_a 15.105(3)
_cell_length_b 18.556(4)
_cell_length_c 18.800(4)
_cell_measurement_temperature 203(2)
_cell_volume 4417(3)
_computing_structure_refinement 'SHELXL-97 (Sheldrick, 1997)'
_computing_structure_solution 'SHELXS-97 (Sheldrick, 1990)'
_diffrn_ambient_temperature 203(2)
_diffrn_measured_fraction_theta_full 0.924
_diffrn_measured_fraction_theta_max 0.924
_diffrn_measurement_device_type 'STOE IPDS II'
_diffrn_radiation_monochromator graphite
_diffrn_radiation_source 'fine-focus sealed tube'
_diffrn_radiation_type MoK\a
_diffrn_radiation_wavelength 0.71073
_diffrn_reflns_av_R_equivalents 0.0587
_diffrn_reflns_av_sigmaI/netI 0.0609
_diffrn_reflns_limit_h_max 19
_diffrn_reflns_limit_h_min -19
_diffrn_reflns_limit_k_max 23
_diffrn_reflns_limit_k_min -22
_diffrn_reflns_limit_l_max 24
_diffrn_reflns_limit_l_min -24
_diffrn_reflns_number 35346
_diffrn_reflns_theta_full 27.07
_diffrn_reflns_theta_max 27.07
_diffrn_reflns_theta_min 1.28
_exptl_absorpt_coefficient_mu 5.128
_exptl_crystal_colour yellow
_exptl_crystal_density_diffrn 1.780
_exptl_crystal_density_method 'not measured'
_exptl_crystal_description plate
_exptl_crystal_F_000 2324
_exptl_crystal_size_max '1.0 mm'
_exptl_crystal_size_mid '0.5 mm'
_exptl_crystal_size_min '0.2 mm'
_refine_diff_density_max 1.568
_refine_diff_density_min -1.602
_refine_diff_density_rms 0.182
_refine_ls_extinction_method none
_refine_ls_goodness_of_fit_ref 1.155
_refine_ls_hydrogen_treatment mixed
_refine_ls_matrix_type full
_refine_ls_number_parameters 866
_refine_ls_number_reflns 17951
_refine_ls_number_restraints 0
_refine_ls_restrained_S_all 1.155
_refine_ls_R_factor_all 0.0702
_refine_ls_R_factor_gt 0.0581
_refine_ls_shift/su_max 0.001
_refine_ls_shift/su_mean 0.000
_refine_ls_structure_factor_coef Fsqd
_refine_ls_weighting_details 'calc w=1/[\s^2^(Fo^2^)+(0.1000P)^2^+0.0000P] where P=(Fo^2^+2Fc^2^)/3'
_refine_ls_weighting_scheme calc
_refine_ls_wR_factor_gt 0.1574
_refine_ls_wR_factor_ref 0.1698
_reflns_number_gt 14443
_reflns_number_total 17951
_reflns_threshold_expression >2sigma(I)
_cod_data_source_file b205057a.txt
_cod_data_source_block 3
_cod_original_cell_volume 4416.6(15)
_cod_database_code 7011865

loop_
_symmetry_equiv_pos_as_xyz
'x, y, z'
'-x, -y, -z'

loop_
_atom_site_label
_atom_site_type_symbol
_atom_site_fract_x
_atom_site_fract_y
_atom_site_fract_z
_atom_site_U_iso_or_equiv
_atom_site_adp_type
_atom_site_occupancy
_atom_site_symmetry_multiplicity
_atom_site_calc_flag
_atom_site_refinement_flags
_atom_site_disorder_assembly
_atom_site_disorder_group
Cu1 Cu 0.28430(6) 0.27858(4) 0.29318(4) 0.04251(17) Uani 1 1 d . . .
Cu2 Cu 0.26013(6) 0.42296(5) 0.30503(5) 0.04323(17) Uani 1 1 d . . .
Cu3 Cu 0.46389(6) 0.29302(5) 0.29080(5) 0.04351(17) Uani 1 1 d . . .
Cu4 Cu 0.29406(6) 0.28651(5) 0.44289(5) 0.04474(18) Uani 1 1 d . . .
Cu5 Cu 0.35997(6) 0.58755(5) 0.35839(5) 0.04274(17) Uani 1 1 d . . .
Cu6 Cu 0.65832(6) 0.35980(5) 0.39513(4) 0.04145(17) Uani 1 1 d . . .
Cu7 Cu 0.34099(6) 0.40369(5) 0.60964(5) 0.04373(17) Uani 1 1 d . . .
Cu8 Cu 0.34844(5) 0.52840(4) 0.46852(4) 0.03924(16) Uani 1 1 d . . .
Cu9 Cu 0.52149(5) 0.61308(4) 0.46376(4) 0.03977(16) Uani 1 1 d . . .
Cu10 Cu 0.55480(5) 0.46174(4) 0.37902(4) 0.03992(16) Uani 1 1 d . . .
Se1 Se 0.39443(4) 0.39124(4) 0.27011(3) 0.03780(13) Uani 1 1 d . . .
Se2 Se 0.42368(4) 0.26572(3) 0.39434(3) 0.03858(14) Uani 1 1 d . . .
Se3 Se 0.23586(4) 0.38268(3) 0.40605(3) 0.03683(13) Uani 1 1 d . . .
Se4 Se 0.51464(5) 0.62000(4) 0.34027(4) 0.04101(14) Uani 1 1 d . . .
Se5 Se 0.70986(4) 0.47390(4) 0.37051(4) 0.03919(14) Uani 1 1 d . . .
Se6 Se 0.31370(4) 0.64974(4) 0.47780(4) 0.03912(14) Uani 1 1 d . . .
Se7 Se 0.5000 0.5000 0.5000 0.03527(17) Uani 1 2 d S . .
O1 O 0.1621(4) 0.4448(3) 0.2381(3) 0.0559(11) Uani 1 1 d . . .
O2 O 0.2563(4) 0.5654(3) 0.2587(3) 0.0532(11) Uani 1 1 d . . .
O3 O 0.5168(4) 0.2246(3) 0.2120(3) 0.0525(11) Uani 1 1 d . . .
O4 O 0.6584(4) 0.2539(3) 0.3052(3) 0.0508(11) Uani 1 1 d . . .
O5 O 0.2079(4) 0.2197(3) 0.4714(3) 0.0572(12) Uani 1 1 d . . .
O6 O 0.2228(4) 0.3225(3) 0.5948(3) 0.0539(11) Uani 1 1 d . . .
P1 P 0.17584(12) 0.16449(10) 0.17982(10) 0.0437(3) Uani 1 1 d . . .
S1 S -0.1307(3) 0.2532(2) -0.0354(2) 0.1039(10) Uani 1 1 d . . .
C1 C 0.1774(6) 0.5062(5) 0.2255(4) 0.0550(17) Uani 1 1 d . . .
C2 C 0.0969(7) 0.5098(6) 0.1630(6) 0.088(3) Uani 1 1 d . . .
H2C H 0.1041 0.4860 0.1088 0.105 Uiso 1 1 calc R . .
H2B H 0.0999 0.5676 0.1810 0.105 Uiso 1 1 calc R . .
H2A H 0.0354 0.4780 0.1595 0.105 Uiso 1 1 calc R . .
C3 C 0.5986(5) 0.2174(4) 0.2334(4) 0.0480(14) Uani 1 1 d . . .
C4 C 0.6235(6) 0.1552(6) 0.1645(5) 0.076(3) Uani 1 1 d . . .
H4C H 0.6522 0.1213 0.1839 0.091 Uiso 1 1 calc R . .
H4B H 0.6686 0.1852 0.1488 0.091 Uiso 1 1 calc R . .
H4A H 0.5654 0.1192 0.1165 0.091 Uiso 1 1 calc R . .
C5 C 0.1834(6) 0.2498(5) 0.5357(5) 0.0540(16) Uani 1 1 d . . .
C6 C 0.1038(8) 0.1919(6) 0.5405(7) 0.090(3) Uani 1 1 d . . .
H6C H 0.0893 0.2221 0.5901 0.107 Uiso 1 1 calc R . .
H6B H 0.1235 0.1459 0.5429 0.107 Uiso 1 1 calc R . .
H6A H 0.0471 0.1699 0.4917 0.107 Uiso 1 1 calc R . .
C7 C 0.3672(5) 0.3611(4) 0.1533(4) 0.0442(13) Uani 1 1 d . . .
C8 C 0.3451(6) 0.4173(5) 0.1285(4) 0.0583(18) Uani 1 1 d . . .
H8A H 0.3464 0.4700 0.1673 0.070 Uiso 1 1 calc R . .
C9 C 0.3209(8) 0.3941(6) 0.0444(5) 0.077(3) Uani 1 1 d . . .
H9A H 0.3054 0.4318 0.0263 0.092 Uiso 1 1 calc R . .
C10 C 0.3191(7) 0.3183(6) -0.0124(5) 0.074(2) Uani 1 1 d . . .
H10A H 0.3037 0.3044 -0.0688 0.089 Uiso 1 1 calc R . .
C11 C 0.3397(7) 0.2625(6) 0.0127(5) 0.071(2) Uani 1 1 d . . .
H11A H 0.3350 0.2089 -0.0271 0.085 Uiso 1 1 calc R . .
C12 C 0.3677(6) 0.2838(4) 0.0969(4) 0.0532(16) Uani 1 1 d . . .
H12A H 0.3863 0.2469 0.1148 0.064 Uiso 1 1 calc R . .
C13 C 0.4159(5) 0.1506(4) 0.3672(4) 0.0480(14) Uani 1 1 d . . .
C14 C 0.4923(6) 0.1249(4) 0.3521(5) 0.0576(18) Uani 1 1 d . . .
H14A H 0.5475 0.1625 0.3565 0.069 Uiso 1 1 calc R . .
C15 C 0.4864(7) 0.0418(5) 0.3302(6) 0.074(2) Uani 1 1 d . . .
H15A H 0.5379 0.0231 0.3198 0.089 Uiso 1 1 calc R . .
C16 C 0.4056(8) -0.0120(5) 0.3239(7) 0.083(3) Uani 1 1 d . . .
H16A H 0.4018 -0.0679 0.3086 0.100 Uiso 1 1 calc R . .
C17 C 0.3304(8) 0.0142(5) 0.3396(8) 0.089(3) Uani 1 1 d . . .
H17A H 0.2751 -0.0238 0.3345 0.107 Uiso 1 1 calc R . .
C18 C 0.3353(6) 0.0972(5) 0.3631(6) 0.070(2) Uani 1 1 d . . .
H18A H 0.2847 0.1162 0.3758 0.084 Uiso 1 1 calc R . .
C19 C 0.0970(4) 0.3439(3) 0.3765(4) 0.0419(13) Uani 1 1 d . . .
C20 C 0.0594(5) 0.3369(4) 0.4350(4) 0.0455(13) Uani 1 1 d . . .
H20A H 0.1000 0.3542 0.4891 0.055 Uiso 1 1 calc R . .
C21 C -0.0408(5) 0.3036(5) 0.4118(5) 0.0551(16) Uani 1 1 d . . .
H21A H -0.0674 0.2981 0.4506 0.066 Uiso 1 1 calc R . .
C22 C -0.0995(5) 0.2792(5) 0.3339(5) 0.0582(17) Uani 1 1 d . . .
H22A H -0.1663 0.2566 0.3191 0.070 Uiso 1 1 calc R . .
C23 C -0.0618(5) 0.2874(5) 0.2764(5) 0.0545(16) Uani 1 1 d . . .
H23A H -0.1032 0.2704 0.2227 0.065 Uiso 1 1 calc R . .
C24 C 0.0371(5) 0.3205(4) 0.2970(4) 0.0476(14) Uani 1 1 d . . .
H24A H 0.0628 0.3270 0.2580 0.057 Uiso 1 1 calc R . .
C25 C 0.5496(5) 0.7398(4) 0.3781(4) 0.0499(14) Uani 1 1 d . . .
C26 C 0.6238(6) 0.7774(5) 0.3609(6) 0.0631(19) Uani 1 1 d . . .
H26A H 0.6593 0.7458 0.3342 0.076 Uiso 1 1 calc R . .
C27 C 0.6469(7) 0.8630(6) 0.3831(6) 0.078(2) Uani 1 1 d . . .
H27A H 0.6980 0.8888 0.3719 0.093 Uiso 1 1 calc R . .
C28 C 0.5943(8) 0.9079(5) 0.4209(6) 0.077(2) Uani 1 1 d . . .
H28A H 0.6082 0.9646 0.4343 0.093 Uiso 1 1 calc R . .
C29 C 0.5205(9) 0.8712(6) 0.4401(7) 0.089(3) Uani 1 1 d . . .
H29A H 0.4862 0.9033 0.4681 0.106 Uiso 1 1 calc R . .
C30 C 0.4976(7) 0.7866(5) 0.4175(6) 0.070(2) Uani 1 1 d . . .
H30A H 0.4467 0.7610 0.4291 0.084 Uiso 1 1 calc R . .
C31 C 0.6931(5) 0.4179(4) 0.2523(4) 0.0455(13) Uani 1 1 d . . .
C32 C 0.7671(6) 0.3887(5) 0.2318(5) 0.0602(19) Uani 1 1 d . . .
H32A H 0.8203 0.3946 0.2735 0.072 Uiso 1 1 calc R . .
C33 C 0.7612(7) 0.3505(6) 0.1481(5) 0.075(2) Uani 1 1 d . . .
H33A H 0.8112 0.3315 0.1339 0.090 Uiso 1 1 calc R . .
C34 C 0.6824(7) 0.3407(6) 0.0866(5) 0.073(2) Uani 1 1 d . . .
H34A H 0.6786 0.3152 0.0307 0.088 Uiso 1 1 calc R . .
C35 C 0.6078(7) 0.3692(7) 0.1081(5) 0.079(3) Uani 1 1 d . . .
H35A H 0.5533 0.3617 0.0665 0.095 Uiso 1 1 calc R . .
C36 C 0.6150(6) 0.4088(6) 0.1920(5) 0.067(2) Uani 1 1 d . . .
H36A H 0.5658 0.4291 0.2067 0.081 Uiso 1 1 calc R . .
C37 C 0.1746(5) 0.6139(4) 0.4311(4) 0.0443(13) Uani 1 1 d . . .
C38 C 0.1148(5) 0.5521(4) 0.4383(4) 0.0483(14) Uani 1 1 d . . .
H38A H 0.1413 0.5250 0.4659 0.058 Uiso 1 1 calc R . .
C39 C 0.0165(5) 0.5306(5) 0.4046(5) 0.0557(16) Uani 1 1 d . . .
H39A H -0.0240 0.4873 0.4075 0.067 Uiso 1 1 calc R . .
C40 C -0.0231(6) 0.5726(6) 0.3666(5) 0.066(2) Uani 1 1 d . . .
H40A H -0.0902 0.5593 0.3460 0.080 Uiso 1 1 calc R . .
C41 C 0.0356(7) 0.6336(7) 0.3590(6) 0.076(3) Uani 1 1 d . . .
H41A H 0.0085 0.6613 0.3324 0.092 Uiso 1 1 calc R . .
C42 C 0.1349(6) 0.6544(6) 0.3907(5) 0.064(2) Uani 1 1 d . . .
H42A H 0.1751 0.6956 0.3848 0.077 Uiso 1 1 calc R . .
C43 C 0.1085(5) 0.0877(4) 0.2007(4) 0.0499(15) Uani 1 1 d . . .
C44 C 0.0828(6) 0.1167(5) 0.2715(5) 0.0639(19) Uani 1 1 d . . .
H44A H 0.0995 0.1745 0.3070 0.077 Uiso 1 1 calc R . .
C45 C 0.0325(9) 0.0598(7) 0.2891(7) 0.093(3) Uani 1 1 d . . .
H45A H 0.0168 0.0795 0.3378 0.112 Uiso 1 1 calc R . .
C46 C 0.0043(10) -0.0264(6) 0.2369(7) 0.101(4) Uani 1 1 d . . .
H46A H -0.0304 -0.0644 0.2497 0.121 Uiso 1 1 calc R . .
C47 C 0.0288(9) -0.0546(6) 0.1654(6) 0.087(3) Uani 1 1 d . . .
H47A H 0.0103 -0.1123 0.1291 0.104 Uiso 1 1 calc R . .
C48 C 0.0794(7) 0.0013(4) 0.1478(5) 0.065(2) Uani 1 1 d . . .
H48A H 0.0952 -0.0186 0.0991 0.078 Uiso 1 1 calc R . .
C49 C 0.2275(5) 0.1030(4) 0.1059(4) 0.0535(16) Uani 1 1 d . . .
C50 C 0.3060(6) 0.0824(5) 0.1375(6) 0.071(2) Uani 1 1 d . . .
H50A H 0.3317 0.1008 0.1948 0.085 Uiso 1 1 calc R . .
C51 C 0.3456(7) 0.0344(6) 0.0830(8) 0.092(3) Uani 1 1 d . . .
H51A H 0.3961 0.0179 0.1039 0.110 Uiso 1 1 calc R . .
C52 C 0.3138(9) 0.0106(6) 0.0010(8) 0.103(4) Uani 1 1 d . . .
H52A H 0.3440 -0.0194 -0.0340 0.123 Uiso 1 1 calc R . .
C53 C 0.2350(9) 0.0312(6) -0.0315(6) 0.092(3) Uani 1 1 d . . .
H53A H 0.2114 0.0139 -0.0888 0.110 Uiso 1 1 calc R . .
C54 C 0.1916(7) 0.0775(5) 0.0211(5) 0.068(2) Uani 1 1 d . . .
H54A H 0.1388 0.0912 -0.0004 0.081 Uiso 1 1 calc R . .
C55 C 0.0835(5) 0.1857(4) 0.1179(4) 0.0459(14) Uani 1 1 d . . .
C56 C -0.0139(5) 0.1430(4) 0.0912(4) 0.0535(16) Uani 1 1 d . . .
H56A H -0.0345 0.1010 0.1051 0.064 Uiso 1 1 calc R . .
C57 C -0.0812(6) 0.1619(5) 0.0437(5) 0.0611(18) Uani 1 1 d . . .
H57A H -0.1471 0.1323 0.0249 0.073 Uiso 1 1 calc R . .
C58 C -0.0506(7) 0.2247(5) 0.0245(4) 0.066(2) Uani 1 1 d . . .
C59 C 0.0452(7) 0.2671(5) 0.0502(5) 0.064(2) Uani 1 1 d . . .
H59A H 0.0652 0.3089 0.0359 0.076 Uiso 1 1 calc R . .
C60 C 0.1123(6) 0.2488(5) 0.0968(5) 0.0580(17) Uani 1 1 d . . .
H60A H 0.1779 0.2786 0.1148 0.070 Uiso 1 1 calc R . .
C61 C -0.2435(12) 0.1752(11) -0.0740(10) 0.141(5) Uiso 1 1 d . . .
H61C H -0.2399 0.1212 -0.1098 0.169 Uiso 1 1 calc R . .
H61B H -0.2922 0.1882 -0.1055 0.169 Uiso 1 1 calc R . .
H61A H -0.2603 0.1734 -0.0277 0.169 Uiso 1 1 calc R . .
O7 O 0.1802(8) 0.0738(7) 0.6978(7) 0.134(3) Uiso 1 1 d . . .
O8 O 0.2678(8) -0.0545(7) 0.6319(7) 0.134(3) Uiso 1 1 d . . .
C62 C 0.1971(15) 0.1652(13) 0.7542(13) 0.178(8) Uiso 1 1 d . . .
H62C H 0.1663 0.1886 0.7219 0.214 Uiso 1 1 calc R . .
H62B H 0.2657 0.1953 0.7792 0.214 Uiso 1 1 calc R . .
H62A H 0.1703 0.1704 0.7976 0.214 Uiso 1 1 calc R . .
C63 C 0.2307(17) 0.0353(14) 0.7456(14) 0.189(8) Uiso 1 1 d . . .
H63B H 0.2022 0.0351 0.7874 0.227 Uiso 1 1 calc R . .
H63A H 0.2990 0.0688 0.7744 0.227 Uiso 1 1 calc R . .
C64 C 0.2202(16) -0.0575(13) 0.6830(13) 0.168(7) Uiso 1 1 d . . .
H64B H 0.2468 -0.0844 0.7139 0.201 Uiso 1 1 calc R . .
H64A H 0.1522 -0.0901 0.6509 0.201 Uiso 1 1 calc R . .
C65 C 0.2464(16) -0.1374(13) 0.5663(13) 0.182(8) Uiso 1 1 d . . .
H65C H 0.2890 -0.1367 0.5348 0.218 Uiso 1 1 calc R . .
H65B H 0.1803 -0.1575 0.5298 0.218 Uiso 1 1 calc R . .
H65A H 0.2556 -0.1742 0.5898 0.218 Uiso 1 1 calc R . .
O9 O 0.4985(10) 0.8157(8) 0.0980(8) 0.113(4) Uiso 0.70 1 d P . .
O10 O 0.3658(8) 0.7048(7) 0.1211(7) 0.093(3) Uiso 0.70 1 d P . .
C66 C 0.5142(17) 0.8837(14) 0.0827(14) 0.132(7) Uiso 0.70 1 d P . .
H66C H 0.5398 0.8715 0.0377 0.158 Uiso 0.70 1 calc PR . .
H66B H 0.5597 0.9330 0.1325 0.158 Uiso 0.70 1 calc PR . .
H66A H 0.4539 0.8938 0.0672 0.158 Uiso 0.70 1 calc PR . .
C67 C 0.4841(18) 0.8310(15) 0.1612(15) 0.136(7) Uiso 0.70 1 d P . .
H67B H 0.4325 0.8558 0.1629 0.163 Uiso 0.70 1 calc PR . .
H67A H 0.5423 0.8722 0.2079 0.163 Uiso 0.70 1 calc PR . .
C68 C 0.4566(15) 0.7548(13) 0.1710(12) 0.114(6) Uiso 0.70 1 d P . .
H68B H 0.5010 0.7234 0.1576 0.136 Uiso 0.70 1 calc PR . .
H68A H 0.4624 0.7719 0.2291 0.136 Uiso 0.70 1 calc PR . .
C69 C 0.3285(19) 0.6282(16) 0.1124(15) 0.145(8) Uiso 0.70 1 d P . .
H69C H 0.2644 0.6010 0.0709 0.174 Uiso 0.70 1 calc PR . .
H69B H 0.3251 0.6337 0.1653 0.174 Uiso 0.70 1 calc PR . .
H69A H 0.3691 0.5947 0.0949 0.174 Uiso 0.70 1 calc PR . .
O11 O 0.1338(18) -0.0839(17) 0.3817(16) 0.194(8) Uiso 0.70 1 d P . .
O12 O 0.2164(17) -0.1893(14) 0.3263(14) 0.186(8) Uiso 0.70 1 d P . .
C70 C 0.107(3) -0.037(2) 0.446(2) 0.220(15) Uiso 0.70 1 d P . .
H70C H 0.1508 0.0202 0.4760 0.264 Uiso 0.70 1 calc PR . .
H70B H 0.1086 -0.0604 0.4835 0.264 Uiso 0.70 1 calc PR . .
H70A H 0.0422 -0.0370 0.4241 0.264 Uiso 0.70 1 calc PR . .
C71 C 0.079(2) -0.156(2) 0.342(2) 0.180(12) Uiso 0.70 1 d P . .
H71B H 0.0145 -0.1585 0.3150 0.216 Uiso 0.70 1 calc PR . .
H71A H 0.0757 -0.1809 0.3791 0.216 Uiso 0.70 1 calc PR . .
C72 C 0.123(3) -0.205(2) 0.275(2) 0.196(13) Uiso 0.70 1 d P . .
H72B H 0.0863 -0.2654 0.2437 0.235 Uiso 0.70 1 calc PR . .
H72A H 0.1240 -0.1831 0.2360 0.235 Uiso 0.70 1 calc PR . .
C73 C 0.2443(18) -0.2356(16) 0.2684(15) 0.143(8) Uiso 0.70 1 d P . .
H73C H 0.3021 -0.2442 0.2934 0.171 Uiso 0.70 1 calc PR . .
H73B H 0.2575 -0.2080 0.2361 0.171 Uiso 0.70 1 calc PR . .
H73A H 0.1940 -0.2892 0.2322 0.171 Uiso 0.70 1 calc PR . .
O13 O 0.314(2) 0.3750(16) -0.1739(16) 0.180(9) Uiso 0.60 1 d P . .
O14 O 0.138(2) 0.3634(18) -0.1509(17) 0.192(9) Uiso 0.60 1 d P . .
C74 C 0.392(2) 0.4220(19) -0.1288(18) 0.144(10) Uiso 0.60 1 d P . .
H74C H 0.4236 0.3972 -0.0985 0.173 Uiso 0.60 1 calc PR . .
H74B H 0.3873 0.4741 -0.0897 0.173 Uiso 0.60 1 calc PR . .
H74A H 0.4289 0.4330 -0.1613 0.173 Uiso 0.60 1 calc PR . .
C75 C 0.2354(17) 0.3988(15) -0.1998(14) 0.105(6) Uiso 0.60 1 d P . .
H75B H 0.2590 0.4439 -0.2120 0.126 Uiso 0.60 1 calc PR . .
H75A H 0.1904 0.3511 -0.2524 0.126 Uiso 0.60 1 calc PR . .
C76 C 0.196(2) 0.4194(19) -0.1599(19) 0.142(9) Uiso 0.60 1 d P . .
H76B H 0.1569 0.4481 -0.1803 0.170 Uiso 0.60 1 calc PR . .
H76A H 0.2416 0.4612 -0.1046 0.170 Uiso 0.60 1 calc PR . .
C77 C 0.099(3) 0.395(3) -0.107(3) 0.23(2) Uiso 0.60 1 d P . .
H77C H 0.0614 0.3533 -0.0969 0.272 Uiso 0.60 1 calc PR . .
H77B H 0.0560 0.4166 -0.1327 0.272 Uiso 0.60 1 calc PR . .
H77A H 0.1454 0.4397 -0.0548 0.272 Uiso 0.60 1 calc PR . .

loop_
_atom_site_aniso_label
_atom_site_aniso_U_11
_atom_site_aniso_U_22
_atom_site_aniso_U_33
_atom_site_aniso_U_23
_atom_site_aniso_U_13
_atom_site_aniso_U_12
Cu1 0.0387(4) 0.0354(3) 0.0411(4) 0.0084(3) 0.0118(3) 0.0121(3)
Cu2 0.0409(4) 0.0431(4) 0.0443(4) 0.0179(3) 0.0157(3) 0.0169(4)
Cu3 0.0429(4) 0.0413(4) 0.0444(4) 0.0144(3) 0.0185(3) 0.0197(4)
Cu4 0.0411(4) 0.0427(4) 0.0499(4) 0.0186(3) 0.0194(3) 0.0168(4)
Cu5 0.0395(4) 0.0461(4) 0.0442(4) 0.0210(3) 0.0159(3) 0.0167(4)
Cu6 0.0431(4) 0.0388(4) 0.0404(3) 0.0134(3) 0.0169(3) 0.0191(3)
Cu7 0.0421(4) 0.0407(4) 0.0506(4) 0.0195(3) 0.0218(4) 0.0166(4)
Cu8 0.0398(4) 0.0361(3) 0.0404(3) 0.0138(3) 0.0155(3) 0.0181(3)
Cu9 0.0397(4) 0.0390(4) 0.0412(3) 0.0177(3) 0.0159(3) 0.0154(3)
Cu10 0.0372(4) 0.0387(4) 0.0434(4) 0.0157(3) 0.0183(3) 0.0155(3)
Se1 0.0359(3) 0.0391(3) 0.0364(3) 0.0142(2) 0.0143(2) 0.0154(3)
Se2 0.0393(3) 0.0336(3) 0.0405(3) 0.0130(2) 0.0149(2) 0.0164(3)
Se3 0.0329(3) 0.0335(3) 0.0413(3) 0.0128(2) 0.0155(2) 0.0136(2)
Se4 0.0415(4) 0.0412(3) 0.0425(3) 0.0192(2) 0.0182(3) 0.0158(3)
Se5 0.0365(3) 0.0394(3) 0.0401(3) 0.0142(2) 0.0170(2) 0.0158(3)
Se6 0.0376(3) 0.0363(3) 0.0440(3) 0.0166(2) 0.0161(3) 0.0166(3)
Se7 0.0344(4) 0.0362(4) 0.0391(4) 0.0171(3) 0.0168(3) 0.0169(4)
O1 0.046(3) 0.056(3) 0.058(3) 0.023(2) 0.011(2) 0.019(3)
O2 0.050(3) 0.051(3) 0.052(2) 0.024(2) 0.009(2) 0.015(3)
O3 0.050(3) 0.053(3) 0.045(2) 0.012(2) 0.018(2) 0.023(2)
O4 0.054(3) 0.045(2) 0.048(2) 0.012(2) 0.018(2) 0.024(2)
O5 0.060(3) 0.047(2) 0.064(3) 0.026(2) 0.026(3) 0.012(3)
O6 0.045(3) 0.053(3) 0.065(3) 0.027(2) 0.025(2) 0.015(2)
P1 0.0416(9) 0.0353(7) 0.0402(7) 0.0073(6) 0.0117(7) 0.0116(7)
S1 0.115(3) 0.108(2) 0.0962(18) 0.0509(17) 0.0213(17) 0.065(2)
C1 0.061(5) 0.055(4) 0.049(3) 0.022(3) 0.013(3) 0.030(4)
C2 0.066(6) 0.070(5) 0.089(6) 0.031(5) -0.019(5) 0.017(5)
C3 0.042(4) 0.042(3) 0.046(3) 0.005(3) 0.019(3) 0.016(3)
C4 0.058(5) 0.072(5) 0.063(4) -0.004(4) 0.025(4) 0.028(5)
C5 0.056(5) 0.053(4) 0.062(4) 0.033(3) 0.027(4) 0.018(4)
C6 0.082(8) 0.078(6) 0.084(6) 0.030(5) 0.037(6) -0.014(6)
C7 0.043(4) 0.046(3) 0.035(3) 0.015(2) 0.013(3) 0.010(3)
C8 0.074(5) 0.062(4) 0.047(3) 0.029(3) 0.023(4) 0.032(4)
C9 0.108(8) 0.074(5) 0.049(4) 0.034(4) 0.016(4) 0.034(6)
C10 0.094(7) 0.083(6) 0.037(3) 0.022(4) 0.020(4) 0.029(5)
C11 0.092(7) 0.065(5) 0.043(4) 0.012(3) 0.025(4) 0.027(5)
C12 0.066(5) 0.054(4) 0.040(3) 0.019(3) 0.023(3) 0.024(4)
C13 0.052(4) 0.039(3) 0.051(3) 0.017(3) 0.019(3) 0.018(3)
C14 0.069(5) 0.034(3) 0.078(5) 0.021(3) 0.039(4) 0.027(3)
C15 0.078(6) 0.051(4) 0.102(7) 0.036(4) 0.034(5) 0.035(5)
C16 0.100(8) 0.035(4) 0.114(7) 0.029(4) 0.044(6) 0.029(5)
C17 0.076(7) 0.044(4) 0.141(9) 0.040(5) 0.039(7) 0.014(5)
C18 0.056(5) 0.047(4) 0.105(6) 0.030(4) 0.035(5) 0.019(4)
C19 0.032(3) 0.031(3) 0.052(3) 0.008(2) 0.017(3) 0.011(3)
C20 0.042(4) 0.047(3) 0.050(3) 0.022(3) 0.020(3) 0.018(3)
C21 0.049(4) 0.055(4) 0.069(4) 0.029(4) 0.031(4) 0.022(4)
C22 0.038(4) 0.053(4) 0.072(4) 0.021(4) 0.018(4) 0.014(4)
C23 0.036(4) 0.056(4) 0.058(4) 0.015(3) 0.014(3) 0.017(3)
C24 0.040(4) 0.052(4) 0.043(3) 0.016(3) 0.015(3) 0.017(3)
C25 0.050(4) 0.049(3) 0.050(3) 0.025(3) 0.015(3) 0.015(3)
C26 0.058(5) 0.061(4) 0.087(5) 0.049(4) 0.030(4) 0.020(4)
C27 0.073(7) 0.065(5) 0.098(7) 0.050(5) 0.029(5) 0.006(5)
C28 0.095(8) 0.048(4) 0.090(6) 0.037(4) 0.030(6) 0.020(5)
C29 0.117(9) 0.064(5) 0.114(8) 0.049(6) 0.066(7) 0.045(6)
C30 0.091(7) 0.053(4) 0.092(6) 0.043(4) 0.053(5) 0.034(5)
C31 0.040(4) 0.051(3) 0.045(3) 0.020(3) 0.019(3) 0.015(3)
C32 0.071(5) 0.068(5) 0.054(4) 0.023(3) 0.035(4) 0.044(4)
C33 0.098(7) 0.079(6) 0.065(5) 0.028(4) 0.048(5) 0.052(6)
C34 0.085(7) 0.083(6) 0.045(4) 0.023(4) 0.031(4) 0.023(5)
C35 0.060(5) 0.117(8) 0.046(4) 0.029(5) 0.019(4) 0.021(6)
C36 0.057(5) 0.092(6) 0.056(4) 0.034(4) 0.028(4) 0.027(5)
C37 0.036(3) 0.042(3) 0.048(3) 0.014(3) 0.015(3) 0.017(3)
C38 0.039(4) 0.044(3) 0.064(4) 0.024(3) 0.021(3) 0.018(3)
C39 0.043(4) 0.049(4) 0.071(4) 0.023(3) 0.021(3) 0.018(3)
C40 0.037(4) 0.087(6) 0.077(5) 0.040(5) 0.016(4) 0.025(4)
C41 0.065(6) 0.109(7) 0.092(6) 0.069(6) 0.032(5) 0.047(6)
C42 0.057(5) 0.088(6) 0.083(5) 0.060(5) 0.035(4) 0.041(5)
C43 0.056(4) 0.044(3) 0.045(3) 0.015(3) 0.020(3) 0.019(3)
C44 0.070(6) 0.053(4) 0.056(4) 0.014(3) 0.028(4) 0.017(4)
C45 0.110(9) 0.076(6) 0.082(6) 0.025(5) 0.054(7) 0.007(6)
C46 0.134(11) 0.060(5) 0.108(8) 0.036(5) 0.069(8) 0.011(6)
C47 0.116(9) 0.053(5) 0.078(6) 0.022(4) 0.039(6) 0.014(5)
C48 0.080(6) 0.038(3) 0.063(4) 0.014(3) 0.029(4) 0.010(4)
C49 0.046(4) 0.035(3) 0.054(4) 0.002(3) 0.017(3) 0.007(3)
C50 0.056(5) 0.058(4) 0.071(5) 0.005(4) 0.019(4) 0.023(4)
C51 0.056(6) 0.064(5) 0.116(8) 0.007(5) 0.028(6) 0.025(5)
C52 0.114(10) 0.065(6) 0.118(9) 0.011(6) 0.084(8) 0.029(6)
C53 0.118(10) 0.063(5) 0.072(6) 0.005(4) 0.056(6) 0.017(6)
C54 0.092(7) 0.048(4) 0.051(4) 0.009(3) 0.033(4) 0.023(4)
C55 0.048(4) 0.040(3) 0.040(3) 0.012(2) 0.013(3) 0.014(3)
C56 0.049(4) 0.048(4) 0.054(4) 0.017(3) 0.014(3) 0.016(3)
C57 0.048(5) 0.066(5) 0.056(4) 0.021(4) 0.010(3) 0.020(4)
C58 0.078(6) 0.060(4) 0.047(4) 0.016(3) 0.009(4) 0.034(5)
C59 0.071(6) 0.052(4) 0.057(4) 0.023(3) 0.010(4) 0.017(4)
C60 0.058(5) 0.047(4) 0.055(4) 0.018(3) 0.013(3) 0.011(4)

loop_
_atom_type_symbol
_atom_type_description
_atom_type_scat_dispersion_real
_atom_type_scat_dispersion_imag
_atom_type_scat_source
C C 0.0033 0.0016 'International Tables Vol C Tables 4.2.6.8 and 6.1.1.4'
H H 0.0000 0.0000 'International Tables Vol C Tables 4.2.6.8 and 6.1.1.4'
O O 0.0106 0.0060 'International Tables Vol C Tables 4.2.6.8 and 6.1.1.4'
P P 0.1023 0.0942 'International Tables Vol C Tables 4.2.6.8 and 6.1.1.4'
S S 0.1246 0.1234 'International Tables Vol C Tables 4.2.6.8 and 6.1.1.4'
Cu Cu 0.3201 1.2651 'International Tables Vol C Tables 4.2.6.8 and 6.1.1.4'
Se Se -0.0929 2.2259 'International Tables Vol C Tables 4.2.6.8 and 6.1.1.4'

loop_
_geom_angle_atom_site_label_1
_geom_angle_atom_site_label_2
_geom_angle_atom_site_label_3
_geom_angle
_geom_angle_site_symmetry_1
_geom_angle_site_symmetry_3
_geom_angle_publ_flag
P1 Cu1 Se3 122.42(6) . . ?
P1 Cu1 Se2 120.96(6) . . ?
Se3 Cu1 Se2 96.82(4) . . ?
P1 Cu1 Se1 117.67(6) . . ?
Se3 Cu1 Se1 96.64(4) . . ?
Se2 Cu1 Se1 96.61(4) . . ?
P1 Cu1 Cu3 111.63(6) . . ?
Se3 Cu1 Cu3 125.91(5) . . ?
Se2 Cu1 Cu3 53.21(3) . . ?
Se1 Cu1 Cu3 53.20(3) . . ?
P1 Cu1 Cu2 113.12(6) . . ?
Se3 Cu1 Cu2 53.70(3) . . ?
Se2 Cu1 Cu2 125.81(5) . . ?
Se1 Cu1 Cu2 52.66(3) . . ?
Cu3 Cu1 Cu2 104.32(5) . . ?
P1 Cu1 Cu4 116.49(6) . . ?
Se3 Cu1 Cu4 53.94(3) . . ?
Se2 Cu1 Cu4 52.66(3) . . ?
Se1 Cu1 Cu4 125.81(5) . . ?
Cu3 Cu1 Cu4 104.33(5) . . ?
Cu2 Cu1 Cu4 105.86(4) . . ?
O1 Cu2 Se1 124.19(16) . . ?
O1 Cu2 Se3 122.92(16) . . ?
Se1 Cu2 Se3 110.32(4) . . ?
O1 Cu2 Cu8 120.99(15) . . ?
Se1 Cu2 Cu8 99.19(5) . . ?
Se3 Cu2 Cu8 58.81(3) . . ?
O1 Cu2 Cu1 131.66(16) . . ?
Se1 Cu2 Cu1 62.73(4) . . ?
Se3 Cu2 Cu1 60.48(3) . . ?
Cu8 Cu2 Cu1 101.79(5) . . ?
O1 Cu2 Cu5 82.55(17) . . ?
Se1 Cu2 Cu5 86.42(4) . . ?
Se3 Cu2 Cu5 118.67(5) . . ?
Cu8 Cu2 Cu5 60.43(5) . . ?
Cu1 Cu2 Cu5 142.48(4) . . ?
O3 Cu3 Se2 124.66(15) . . ?
O3 Cu3 Se1 122.14(15) . . ?
Se2 Cu3 Se1 111.39(4) . . ?
O3 Cu3 Cu1 133.04(16) . . ?
Se2 Cu3 Cu1 61.96(4) . . ?
Se1 Cu3 Cu1 62.75(4) . . ?
O3 Cu3 Cu10 118.33(16) . . ?
Se2 Cu3 Cu10 101.04(4) . . ?
Se1 Cu3 Cu10 57.11(4) . . ?
Cu1 Cu3 Cu10 102.89(5) . . ?
O3 Cu3 Cu6 81.41(15) . . ?
Se2 Cu3 Cu6 88.05(4) . . ?
Se1 Cu3 Cu6 115.72(5) . . ?
Cu1 Cu3 Cu6 142.73(4) . . ?
Cu10 Cu3 Cu6 59.23(5) . . ?
O5 Cu4 Se2 131.97(15) . . ?
O5 Cu4 Se3 116.05(16) . . ?
Se2 Cu4 Se3 108.72(4) . . ?
O5 Cu4 Cu9 127.27(17) . 2_666 ?
Se2 Cu4 Cu9 57.96(4) . 2_666 ?
Se3 Cu4 Cu9 98.48(4) . 2_666 ?
O5 Cu4 Cu1 130.52(17) . . ?
Se2 Cu4 Cu1 61.38(4) . . ?
Se3 Cu4 Cu1 59.83(3) . . ?
Cu9 Cu4 Cu1 100.71(5) 2_666 . ?
O5 Cu4 Cu7 82.06(16) . . ?
Se2 Cu4 Cu7 117.01(5) . . ?
Se3 Cu4 Cu7 87.83(4) . . ?
Cu9 Cu4 Cu7 59.67(5) 2_666 . ?
Cu1 Cu4 Cu7 140.60(4) . . ?
O2 Cu5 Se6 108.65(15) . . ?
O2 Cu5 Se4 109.59(16) . . ?
Se6 Cu5 Se4 130.50(5) . . ?
O2 Cu5 Cu9 165.12(15) . . ?
Se6 Cu5 Cu9 85.46(4) . . ?
Se4 Cu5 Cu9 55.96(3) . . ?
O2 Cu5 Cu8 128.13(16) . . ?
Se6 Cu5 Cu8 54.15(3) . . ?
Se4 Cu5 Cu8 117.12(4) . . ?
Cu9 Cu5 Cu8 63.83(4) . . ?
O2 Cu5 Cu2 80.41(15) . . ?
Se6 Cu5 Cu2 97.58(5) . . ?
Se4 Cu5 Cu2 118.72(4) . . ?
Cu9 Cu5 Cu2 102.89(5) . . ?
Cu8 Cu5 Cu2 58.47(4) . . ?
O4 Cu6 Se5 110.76(15) . . ?
O4 Cu6 Se6 108.73(14) . 2_666 ?
Se5 Cu6 Se6 131.56(5) . 2_666 ?
O4 Cu6 Cu8 164.00(15) . 2_666 ?
Se5 Cu6 Cu8 84.95(4) . 2_666 ?
Se6 Cu6 Cu8 56.09(3) 2_666 2_666 ?
O4 Cu6 Cu10 127.50(14) . . ?
Se5 Cu6 Cu10 54.28(3) . . ?
Se6 Cu6 Cu10 116.39(4) 2_666 . ?
Cu8 Cu6 Cu10 63.81(4) 2_666 . ?
O4 Cu6 Cu3 79.39(15) . . ?
Se5 Cu6 Cu3 99.31(5) . . ?
Se6 Cu6 Cu3 114.65(5) 2_666 . ?
Cu8 Cu6 Cu3 101.66(5) 2_666 . ?
Cu10 Cu6 Cu3 58.63(4) . . ?
O6 Cu7 Se4 114.57(15) . 2_666 ?
O6 Cu7 Se5 101.84(14) . 2_666 ?
Se4 Cu7 Se5 136.21(5) 2_666 2_666 ?
O6 Cu7 Cu10 157.13(14) . 2_666 ?
Se4 Cu7 Cu10 87.80(4) 2_666 2_666 ?
Se5 Cu7 Cu10 55.89(3) 2_666 2_666 ?
O6 Cu7 Cu9 132.71(14) . 2_666 ?
Se4 Cu7 Cu9 54.36(3) 2_666 2_666 ?
Se5 Cu7 Cu9 115.14(4) 2_666 2_666 ?
Cu10 Cu7 Cu9 63.67(4) 2_666 2_666 ?
O6 Cu7 Cu4 80.29(15) . . ?
Se4 Cu7 Cu4 96.08(5) 2_666 . ?
Se5 Cu7 Cu4 113.95(4) 2_666 . ?
Cu10 Cu7 Cu4 102.97(5) 2_666 . ?
Cu9 Cu7 Cu4 58.74(4) 2_666 . ?
Se6 Cu8 Se7 132.25(5) . . ?
Se6 Cu8 Se3 129.06(4) . . ?
Se7 Cu8 Se3 98.35(4) . . ?
Se6 Cu8 Cu6 58.34(3) . 2_666 ?
Se7 Cu8 Cu6 108.54(5) . 2_666 ?
Se3 Cu8 Cu6 117.36(5) . 2_666 ?
Se6 Cu8 Cu2 100.60(5) . . ?
Se7 Cu8 Cu2 103.43(4) . . ?
Se3 Cu8 Cu2 54.63(4) . . ?
Cu6 Cu8 Cu2 147.98(4) 2_666 . ?
Se6 Cu8 Cu5 55.50(3) . . ?
Se7 Cu8 Cu5 103.34(4) . . ?
Se3 Cu8 Cu5 115.20(5) . . ?
Cu6 Cu8 Cu5 111.84(4) 2_666 . ?
Cu2 Cu8 Cu5 61.10(4) . . ?
Se6 Cu8 Cu9 81.14(4) . . ?
Se7 Cu8 Cu9 54.89(3) . . ?
Se3 Cu8 Cu9 139.63(4) . . ?
Cu6 Cu8 Cu9 100.87(5) 2_666 . ?
Cu2 Cu8 Cu9 98.83(5) . . ?
Cu5 Cu8 Cu9 55.44(4) . . ?
Se6 Cu8 Cu10 115.69(5) . 2_666 ?
Se7 Cu8 Cu10 55.44(3) . 2_666 ?
Se3 Cu8 Cu10 95.88(5) . 2_666 ?
Cu6 Cu8 Cu10 60.83(4) 2_666 2_666 ?
Cu2 Cu8 Cu10 143.40(4) . 2_666 ?
Cu5 Cu8 Cu10 145.64(4) . 2_666 ?
Cu9 Cu8 Cu10 91.56(5) . 2_666 ?
Se4 Cu9 Se7 134.71(4) . . ?
Se4 Cu9 Se2 126.06(4) . 2_666 ?
Se7 Cu9 Se2 98.88(4) . 2_666 ?
Se4 Cu9 Cu5 58.77(4) . . ?
Se7 Cu9 Cu5 107.92(5) . . ?
Se2 Cu9 Cu5 117.97(5) 2_666 . ?
Se4 Cu9 Cu4 98.52(5) . 2_666 ?
Se7 Cu9 Cu4 104.52(4) . 2_666 ?
Se2 Cu9 Cu4 54.10(4) 2_666 2_666 ?
Cu5 Cu9 Cu4 147.53(4) . 2_666 ?
Se4 Cu9 Cu7 54.79(3) . 2_666 ?
Se7 Cu9 Cu7 104.39(4) . 2_666 ?
Se2 Cu9 Cu7 115.11(5) 2_666 2_666 ?
Cu5 Cu9 Cu7 110.66(4) . 2_666 ?
Cu4 Cu9 Cu7 61.60(4) 2_666 2_666 ?
Se4 Cu9 Cu10 82.82(4) . . ?
Se7 Cu9 Cu10 55.58(3) . . ?
Se2 Cu9 Cu10 139.93(4) 2_666 . ?
Cu5 Cu9 Cu10 100.32(5) . . ?
Cu4 Cu9 Cu10 99.13(5) 2_666 . ?
Cu7 Cu9 Cu10 55.32(4) 2_666 . ?
Se4 Cu9 Cu8 116.81(5) . . ?
Se7 Cu9 Cu8 54.82(3) . . ?
Se2 Cu9 Cu8 96.95(5) 2_666 . ?
Cu5 Cu9 Cu8 60.72(4) . . ?
Cu4 Cu9 Cu8 144.15(4) 2_666 . ?
Cu7 Cu9 Cu8 145.14(4) 2_666 . ?
Cu10 Cu9 Cu8 91.49(4) . . ?
Se5 Cu10 Se1 131.32(4) . . ?
Se5 Cu10 Se7 131.15(5) . . ?
Se1 Cu10 Se7 97.14(4) . . ?
Se5 Cu10 Cu7 59.31(4) . 2_666 ?
Se1 Cu10 Cu7 116.75(5) . 2_666 ?
Se7 Cu10 Cu7 108.76(4) . 2_666 ?
Se5 Cu10 Cu3 102.51(5) . . ?
Se1 Cu10 Cu3 54.60(4) . . ?
Se7 Cu10 Cu3 101.46(4) . . ?
Cu7 Cu10 Cu3 149.60(4) 2_666 . ?
Se5 Cu10 Cu6 54.86(3) . . ?
Se1 Cu10 Cu6 116.11(4) . . ?
Se7 Cu10 Cu6 103.01(4) . . ?
Cu7 Cu10 Cu6 112.53(4) 2_666 . ?
Cu3 Cu10 Cu6 62.14(4) . . ?
Se5 Cu10 Cu9 115.83(5) . . ?
Se1 Cu10 Cu9 95.27(5) . . ?
Se7 Cu10 Cu9 54.81(3) . . ?
Cu7 Cu10 Cu9 61.02(3) 2_666 . ?
Cu3 Cu10 Cu9 141.59(4) . . ?
Cu6 Cu10 Cu9 144.75(4) . . ?
Se5 Cu10 Cu8 80.18(4) . 2_666 ?
Se1 Cu10 Cu8 138.84(4) . 2_666 ?
Se7 Cu10 Cu8 54.60(2) . 2_666 ?
Cu7 Cu10 Cu8 101.70(6) 2_666 2_666 ?
Cu3 Cu10 Cu8 98.30(5) . 2_666 ?
Cu6 Cu10 Cu8 55.36(4) . 2_666 ?
Cu9 Cu10 Cu8 90.67(4) . 2_666 ?
C7 Se1 Cu2 107.29(19) . . ?
C7 Se1 Cu3 106.28(19) . . ?
Cu2 Se1 Cu3 126.28(4) . . ?
C7 Se1 Cu10 125.6(2) . . ?
Cu2 Se1 Cu10 118.97(4) . . ?
Cu3 Se1 Cu10 68.29(4) . . ?
C7 Se1 Cu1 113.2(2) . . ?
Cu2 Se1 Cu1 64.61(3) . . ?
Cu3 Se1 Cu1 64.06(3) . . ?
Cu10 Se1 Cu1 111.48(4) . . ?
C13 Se2 Cu4 104.8(2) . . ?
C13 Se2 Cu3 108.76(19) . . ?
Cu4 Se2 Cu3 128.29(4) . . ?
C13 Se2 Cu9 126.3(2) . 2_666 ?
Cu4 Se2 Cu9 67.94(5) . 2_666 ?
Cu3 Se2 Cu9 116.65(4) . 2_666 ?
C13 Se2 Cu1 114.1(2) . . ?
Cu4 Se2 Cu1 65.96(3) . . ?
Cu3 Se2 Cu1 64.83(3) . . ?
Cu9 Se2 Cu1 110.33(4) 2_666 . ?
C19 Se3 Cu2 104.3(2) . . ?
C19 Se3 Cu4 106.27(18) . . ?
Cu2 Se3 Cu4 129.16(4) . . ?
C19 Se3 Cu8 129.31(16) . . ?
Cu2 Se3 Cu8 66.56(4) . . ?
Cu4 Se3 Cu8 117.69(4) . . ?
C19 Se3 Cu1 109.18(17) . . ?
Cu2 Se3 Cu1 65.81(3) . . ?
Cu4 Se3 Cu1 66.22(3) . . ?
Cu8 Se3 Cu1 110.70(4) . . ?
C25 Se4 Cu9 102.7(2) . . ?
C25 Se4 Cu7 105.8(2) . 2_666 ?
Cu9 Se4 Cu7 70.85(4) . 2_666 ?
C25 Se4 Cu5 102.9(2) . . ?
Cu9 Se4 Cu5 65.27(4) . . ?
Cu7 Se4 Cu5 131.55(4) 2_666 . ?
C31 Se5 Cu10 106.7(2) . . ?
C31 Se5 Cu6 102.6(2) . . ?
Cu10 Se5 Cu6 70.86(4) . . ?
C31 Se5 Cu7 103.95(19) . 2_666 ?
Cu10 Se5 Cu7 64.80(4) . 2_666 ?
Cu6 Se5 Cu7 133.10(4) . 2_666 ?
C37 Se6 Cu8 104.60(19) . . ?
C37 Se6 Cu5 103.43(18) . . ?
Cu8 Se6 Cu5 70.35(4) . . ?
C37 Se6 Cu6 103.2(2) . 2_666 ?
Cu8 Se6 Cu6 65.57(4) . 2_666 ?
Cu5 Se6 Cu6 132.77(3) . 2_666 ?
Cu8 Se7 Cu8 180.0 . 2_666 ?
Cu8 Se7 Cu9 70.28(4) . . ?
Cu8 Se7 Cu9 109.72(4) 2_666 . ?
Cu8 Se7 Cu9 109.72(4) . 2_666 ?
Cu8 Se7 Cu9 70.28(4) 2_666 2_666 ?
Cu9 Se7 Cu9 180.0 . 2_666 ?
Cu8 Se7 Cu10 110.04(3) . . ?
Cu8 Se7 Cu10 69.96(4) 2_666 . ?
Cu9 Se7 Cu10 69.61(3) . . ?
Cu9 Se7 Cu10 110.39(3) 2_666 . ?
Cu8 Se7 Cu10 69.96(4) . 2_666 ?
Cu8 Se7 Cu10 110.04(4) 2_666 2_666 ?
Cu9 Se7 Cu10 110.39(3) . 2_666 ?
Cu9 Se7 Cu10 69.61(3) 2_666 2_666 ?
Cu10 Se7 Cu10 180.000(1) . 2_666 ?
C1 O1 Cu2 123.9(5) . . ?
C1 O2 Cu5 123.2(4) . . ?
C3 O3 Cu3 123.4(4) . . ?
C3 O4 Cu6 122.9(4) . . ?
C5 O5 Cu4 124.1(5) . . ?
C5 O6 Cu7 125.3(5) . . ?
C43 P1 C55 104.1(3) . . ?
C43 P1 C49 103.0(3) . . ?
C55 P1 C49 104.7(3) . . ?
C43 P1 Cu1 114.9(2) . . ?
C55 P1 Cu1 114.6(2) . . ?
C49 P1 Cu1 114.3(2) . . ?
C58 S1 C61 104.7(7) . . ?
O1 C1 O2 125.2(6) . . ?
O1 C1 C2 118.2(8) . . ?
O2 C1 C2 116.5(7) . . ?
O4 C3 O3 126.4(5) . . ?
O4 C3 C4 117.8(6) . . ?
O3 C3 C4 115.8(6) . . ?
O6 C5 O5 124.6(7) . . ?
O6 C5 C6 118.5(7) . . ?
O5 C5 C6 116.8(7) . . ?
C8 C7 C12 121.5(6) . . ?
C8 C7 Se1 118.0(5) . . ?
C12 C7 Se1 120.5(5) . . ?
C7 C8 C9 118.1(7) . . ?
C10 C9 C8 121.6(8) . . ?
C9 C10 C11 119.8(7) . . ?
C10 C11 C12 120.8(7) . . ?
C7 C12 C11 118.1(7) . . ?
C14 C13 C18 121.7(6) . . ?
C14 C13 Se2 118.3(5) . . ?
C18 C13 Se2 120.1(5) . . ?
C13 C14 C15 118.8(8) . . ?
C16 C15 C14 119.9(8) . . ?
C17 C16 C15 120.9(7) . . ?
C16 C17 C18 120.3(9) . . ?
C13 C18 C17 118.4(8) . . ?
C20 C19 C24 121.0(6) . . ?
C20 C19 Se3 118.6(5) . . ?
C24 C19 Se3 120.3(5) . . ?
C19 C20 C21 118.6(6) . . ?
C22 C21 C20 120.7(7) . . ?
C21 C22 C23 120.4(7) . . ?
C22 C23 C24 120.8(7) . . ?
C19 C24 C23 118.4(6) . . ?
C26 C25 C30 119.7(7) . . ?
C26 C25 Se4 119.2(5) . . ?
C30 C25 Se4 121.0(6) . . ?
C25 C26 C27 120.3(8) . . ?
C28 C27 C26 119.3(8) . . ?
C27 C28 C29 120.9(8) . . ?
C28 C29 C30 119.5(9) . . ?
C25 C30 C29 120.2(8) . . ?
C36 C31 C32 120.7(6) . . ?
C36 C31 Se5 122.8(5) . . ?
C32 C31 Se5 116.5(5) . . ?
C31 C32 C33 119.4(7) . . ?
C34 C33 C32 120.4(7) . . ?
C33 C34 C35 119.6(7) . . ?
C34 C35 C36 119.8(8) . . ?
C31 C36 C35 120.1(7) . . ?
C38 C37 C42 119.9(6) . . ?
C38 C37 Se6 122.7(5) . . ?
C42 C37 Se6 117.3(5) . . ?
C39 C38 C37 119.7(6) . . ?
C38 C39 C40 120.5(7) . . ?
C41 C40 C39 120.1(7) . . ?
C40 C41 C42 120.1(7) . . ?
C41 C42 C37 119.7(8) . . ?
C44 C43 C48 118.9(7) . . ?
C44 C43 P1 118.1(5) . . ?
C48 C43 P1 123.0(5) . . ?
C45 C44 C43 119.2(8) . . ?
C44 C45 C46 122.0(9) . . ?
C47 C46 C45 118.2(9) . . ?
C48 C47 C46 120.2(8) . . ?
C47 C48 C43 121.4(8) . . ?
C54 C49 C50 120.0(7) . . ?
C54 C49 P1 122.4(6) . . ?
C50 C49 P1 117.6(6) . . ?
C51 C50 C49 119.1(9) . . ?
C52 C51 C50 121.9(10) . . ?
C51 C52 C53 119.4(8) . . ?
C54 C53 C52 120.1(10) . . ?
C49 C54 C53 119.3(9) . . ?
C56 C55 C60 118.7(6) . . ?
C56 C55 P1 122.9(5) . . ?
C60 C55 P1 118.4(6) . . ?
C55 C56 C57 120.3(7) . . ?
C58 C57 C56 119.6(8) . . ?
C59 C58 C57 120.6(7) . . ?
C59 C58 S1 116.5(7) . . ?
C57 C58 S1 122.9(7) . . ?
C58 C59 C60 120.3(8) . . ?
C59 C60 C55 120.5(8) . . ?
C62 O7 C63 111.2(14) . . ?
C64 O8 C65 109.4(15) . . ?
O7 C63 C64 109.7(16) . . ?
O8 C64 C63 108.2(18) . . ?
C67 O9 C66 113.6(19) . . ?
C69 O10 C68 122.5(16) . . ?
O9 C67 C68 112(2) . . ?
O10 C68 C67 111.8(18) . . ?
C71 O11 C70 111(3) . . ?
C73 O12 C72 97(2) . . ?
O11 C71 C72 106(3) . . ?
O12 C72 C71 101(3) . . ?
C74 O13 C75 125(3) . . ?
C77 O14 C76 111(4) . . ?
C76 C75 O13 119(3) . . ?
C75 C76 O14 119(3) . . ?

loop_
_geom_bond_atom_site_label_1
_geom_bond_atom_site_label_2
_geom_bond_distance
_geom_bond_site_symmetry_2
_geom_bond_publ_flag
Cu1 P1 2.244(2) . ?
Cu1 Se3 2.5745(12) . ?
Cu1 Se2 2.6194(13) . ?
Cu1 Se1 2.6554(13) . ?
Cu1 Cu3 2.6859(12) . ?
Cu1 Cu2 2.6988(12) . ?
Cu1 Cu4 2.7251(12) . ?
Cu2 O1 1.937(5) . ?
Cu2 Se1 2.3751(10) . ?
Cu2 Se3 2.3844(10) . ?
Cu2 Cu8 2.6826(18) . ?
Cu2 Cu5 2.7553(16) . ?
Cu3 O3 1.955(4) . ?
Cu3 Se2 2.3765(11) . ?
Cu3 Se1 2.3916(10) . ?
Cu3 Cu10 2.7258(18) . ?
Cu3 Cu6 2.8223(18) . ?
Cu4 O5 1.938(5) . ?
Cu4 Se2 2.3724(11) . ?
Cu4 Se3 2.4074(11) . ?
Cu4 Cu9 2.7143(19) 2_666 ?
Cu4 Cu7 2.7932(17) . ?
Cu5 O2 1.978(5) . ?
Cu5 Se6 2.3956(11) . ?
Cu5 Se4 2.4332(11) . ?
Cu5 Cu9 2.5847(15) . ?
Cu5 Cu8 2.7375(12) . ?
Cu6 O4 1.992(4) . ?
Cu6 Se5 2.3744(11) . ?
Cu6 Se6 2.4162(11) 2_666 ?
Cu6 Cu8 2.5846(14) 2_666 ?
Cu6 Cu10 2.7431(12) . ?
Cu7 O6 1.979(5) . ?
Cu7 Se4 2.3705(11) 2_666 ?
Cu7 Se5 2.4486(10) 2_666 ?
Cu7 Cu10 2.5763(14) 2_666 ?
Cu7 Cu9 2.7407(12) 2_666 ?
Cu8 Se6 2.3561(10) . ?
Cu8 Se7 2.4458(9) . ?
Cu8 Se3 2.5013(16) . ?
Cu8 Cu6 2.5846(14) 2_666 ?
Cu8 Cu9 2.8168(14) . ?
Cu8 Cu10 2.8188(14) 2_666 ?
Cu9 Se4 2.3580(10) . ?
Cu9 Se7 2.4480(9) . ?
Cu9 Se2 2.4825(16) 2_666 ?
Cu9 Cu4 2.7143(19) 2_666 ?
Cu9 Cu7 2.7407(12) 2_666 ?
Cu9 Cu10 2.8079(13) . ?
Cu10 Se5 2.3573(10) . ?
Cu10 Se1 2.4637(17) . ?
Cu10 Se7 2.4711(9) . ?
Cu10 Cu7 2.5763(14) 2_666 ?
Cu10 Cu8 2.8188(14) 2_666 ?
Se1 C7 1.946(6) . ?
Se2 C13 1.953(6) . ?
Se2 Cu9 2.4825(16) 2_666 ?
Se3 C19 1.943(6) . ?
Se4 C25 1.947(7) . ?
Se4 Cu7 2.3705(11) 2_666 ?
Se5 C31 1.952(6) . ?
Se5 Cu7 2.4486(10) 2_666 ?
Se6 C37 1.940(6) . ?
Se6 Cu6 2.4162(11) 2_666 ?
Se7 Cu8 2.4458(9) 2_666 ?
Se7 Cu9 2.4480(9) 2_666 ?
Se7 Cu10 2.4711(9) 2_666 ?
O1 C1 1.247(9) . ?
O2 C1 1.266(10) . ?
O3 C3 1.260(8) . ?
O4 C3 1.244(8) . ?
O5 C5 1.279(8) . ?
O6 C5 1.247(9) . ?
P1 C43 1.817(7) . ?
P1 C55 1.821(7) . ?
P1 C49 1.835(6) . ?
S1 C58 1.770(8) . ?
S1 C61 1.771(17) . ?
C1 C2 1.519(10) . ?
C3 C4 1.518(8) . ?
C5 C6 1.494(11) . ?
C7 C8 1.374(9) . ?
C7 C12 1.389(9) . ?
C8 C9 1.391(10) . ?
C9 C10 1.360(12) . ?
C10 C11 1.363(12) . ?
C11 C12 1.397(10) . ?
C13 C14 1.373(9) . ?
C13 C18 1.377(11) . ?
C14 C15 1.400(9) . ?
C15 C16 1.364(13) . ?
C16 C17 1.365(13) . ?
C17 C18 1.397(11) . ?
C19 C20 1.387(8) . ?
C19 C24 1.393(9) . ?
C20 C21 1.406(10) . ?
C21 C22 1.356(11) . ?
C22 C23 1.377(11) . ?
C23 C24 1.394(10) . ?
C25 C26 1.376(10) . ?
C25 C30 1.384(10) . ?
C26 C27 1.411(11) . ?
C27 C28 1.361(13) . ?
C28 C29 1.388(14) . ?
C29 C30 1.392(11) . ?
C31 C36 1.366(10) . ?
C31 C32 1.396(8) . ?
C32 C33 1.404(10) . ?
C33 C34 1.379(13) . ?
C34 C35 1.404(12) . ?
C35 C36 1.404(10) . ?
C37 C38 1.390(9) . ?
C37 C42 1.393(9) . ?
C38 C39 1.378(10) . ?
C39 C40 1.387(11) . ?
C40 C41 1.375(13) . ?
C41 C42 1.390(12) . ?
C43 C44 1.391(9) . ?
C43 C48 1.400(9) . ?
C44 C45 1.375(13) . ?
C45 C46 1.395(14) . ?
C46 C47 1.391(14) . ?
C47 C48 1.364(12) . ?
C49 C54 1.392(11) . ?
C49 C50 1.396(11) . ?
C50 C51 1.390(11) . ?
C51 C52 1.349(17) . ?
C52 C53 1.406(17) . ?
C53 C54 1.398(11) . ?
C55 C56 1.387(10) . ?
C55 C60 1.407(10) . ?
C56 C57 1.393(10) . ?
C57 C58 1.385(12) . ?
C58 C59 1.369(13) . ?
C59 C60 1.374(11) . ?
O7 C62 1.51(2) . ?
O7 C63 1.53(2) . ?
O8 C64 1.34(2) . ?
O8 C65 1.43(2) . ?
C63 C64 1.58(3) . ?
O9 C67 1.18(2) . ?
O9 C66 1.40(2) . ?
O10 C69 1.35(2) . ?
O10 C68 1.35(2) . ?
C67 C68 1.49(3) . ?
O11 C71 1.23(3) . ?
O11 C70 1.37(3) . ?
O12 C73 1.29(3) . ?
O12 C72 1.42(3) . ?
C71 C72 1.58(4) . ?
O13 C74 1.19(3) . ?
O13 C75 1.40(3) . ?
O14 C77 1.15(4) . ?
O14 C76 1.32(3) . ?
C75 C76 1.06(3) . ?
